data_7236672
loop_
_publ_author_name
'Chen, Fengli'
'Wang, Yao'
'Bai, Dongjie'
'He, Minghui'
'Gao, Xiaoxia'
'He, Yabing'

_publ_section_title
;
 Selective adsorption of C2H2 and CO2 from CH4 in an isoreticular series
 of MOFs constructed from unsymmetrical diisophthalate linkers and the
 effect of alkoxy group functionalization on gas adsorption
;
_journal_issue 8
_journal_name_full 'Journal of Materials Chemistry A'
_journal_page_first 3471
_journal_paper_doi 10.1039/C7TA10123F
_journal_volume 6
_journal_year 2018
_chemical_formula_sum 'C27 H18 Cu2 O11'
_chemical_formula_weight 645.49
_space_group_IT_number 194
_space_group_name_Hall '-P 6c 2c'
_space_group_name_H-M_alt 'P 63/m m c'
_symmetry_cell_setting hexagonal
_symmetry_space_group_name_H-M 'P 63/m m c'
_atom_sites_solution_hydrogens geom
_atom_sites_solution_primary direct
_atom_sites_solution_secondary difmap
_audit_creation_method SHELXL-97
_audit_update_record
;
2017-11-17 deposited with the CCDC.
2018-01-24 downloaded from the CCDC.
;
_cell_angle_alpha 90.00
_cell_angle_beta 90.00
_cell_angle_gamma 120.00
_cell_formula_units_Z 6
_cell_length_a 18.6086(3)
_cell_length_b 18.6086(3)
_cell_length_c 23.4526(7)
_cell_measurement_reflns_used 6799
_cell_measurement_temperature 150(2)
_cell_measurement_theta_max 27.5
_cell_measurement_theta_min 0.8
_cell_volume 7033.1(3)
_computing_cell_refinement 'SAINT+ ver. (Bruker, 2001)'
_computing_data_collection 'APEX2  (Bruker, 2008)'
_computing_data_reduction 'SAINT+ ver. (Bruker, 2001)'
_computing_molecular_graphics 'SHELXTL (Sheldrick, 2008)'
_computing_publication_material 'SHELXTL (Sheldrick, 2008)'
_computing_structure_refinement 'SHELXL-97 (Sheldrick, 2008)'
_computing_structure_solution 'SHELXS-97 (Sheldrick, 2008)'
_diffrn_ambient_temperature 150(2)
_diffrn_measured_fraction_theta_full 0.810
_diffrn_measured_fraction_theta_max 0.810
_diffrn_measurement_device_type 'Bruker SMART APEX II CCD area detector'
_diffrn_measurement_method 'omega scans'
_diffrn_radiation_monochromator graphite
_diffrn_radiation_source 'fine-focus sealed tube'
_diffrn_radiation_type MoK\a
_diffrn_radiation_wavelength 0.71073
_diffrn_reflns_av_R_equivalents 0.0393
_diffrn_reflns_av_sigmaI/netI 0.0452
_diffrn_reflns_limit_h_max 15
_diffrn_reflns_limit_h_min -20
_diffrn_reflns_limit_k_max 22
_diffrn_reflns_limit_k_min -5
_diffrn_reflns_limit_l_max 22
_diffrn_reflns_limit_l_min -24
_diffrn_reflns_number 6799
_diffrn_reflns_theta_full 27.48
_diffrn_reflns_theta_max 27.48
_diffrn_reflns_theta_min 2.15
_exptl_absorpt_coefficient_mu 0.942
_exptl_absorpt_correction_T_max 0.8563
_exptl_absorpt_correction_T_min 0.7784
_exptl_absorpt_correction_type empirical
_exptl_crystal_colour blue
_exptl_crystal_density_diffrn 0.914
_exptl_crystal_density_method 'not measured'
_exptl_crystal_description block
_exptl_crystal_F_000 1956
_exptl_crystal_size_max 0.28
_exptl_crystal_size_mid 0.24
_exptl_crystal_size_min 0.17
_platon_squeeze_details ' ?'
_refine_diff_density_max 1.118
_refine_diff_density_min -1.084
_refine_diff_density_rms 0.090
_refine_ls_extinction_method none
_refine_ls_goodness_of_fit_ref 1.189
_refine_ls_hydrogen_treatment mixed
_refine_ls_matrix_type full
_refine_ls_number_parameters 111
_refine_ls_number_reflns 2442
_refine_ls_number_restraints 97
_refine_ls_restrained_S_all 1.176
_refine_ls_R_factor_all 0.1137
_refine_ls_R_factor_gt 0.0842
_refine_ls_shift/su_max 0.077
_refine_ls_shift/su_mean 0.004
_refine_ls_structure_factor_coef Fsqd
_refine_ls_weighting_details 'calc w=1/[\s^2^(Fo^2^)+(0.1410P)^2^+0.0000P] where P=(Fo^2^+2Fc^2^)/3'
_refine_ls_weighting_scheme calc
_refine_ls_wR_factor_gt 0.2500
_refine_ls_wR_factor_ref 0.2696
_reflns_number_gt 1349
_reflns_number_total 2442
_reflns_threshold_expression >2sigma(I)
_cod_data_source_file c7ta10123f2.cif
_cod_data_source_block dp_CCDC1
_cod_original_sg_symbol_H-M P63/mmc
_cod_database_code 7236672

loop_
_symmetry_equiv_pos_as_xyz
'x, y, z'
'x-y, x, z+1/2'
'-y, x-y, z'
'-x, -y, z+1/2'
'-x+y, -x, z'
'y, -x+y, z+1/2'
'-y, -x, -z+1/2'
'x-y, -y, -z'
'x, x-y, -z+1/2'
'y, x, -z'
'-x+y, y, -z+1/2'
'-x, -x+y, -z'
'-x, -y, -z'
'-x+y, -x, -z-1/2'
'y, -x+y, -z'
'x, y, -z-1/2'
'x-y, x, -z'
'-y, x-y, -z-1/2'
'y, x, z-1/2'
'-x+y, y, z'
'-x, -x+y, z-1/2'
'-y, -x, z'
'x-y, -y, z-1/2'
'x, x-y, z'

loop_
_atom_site_label
_atom_site_type_symbol
_atom_site_fract_x
_atom_site_fract_y
_atom_site_fract_z
_atom_site_U_iso_or_equiv
_atom_site_adp_type
_atom_site_occupancy
_atom_site_symmetry_multiplicity
_atom_site_calc_flag
_atom_site_refinement_flags
Cu1 Cu 0.04678(5) 0.52339(2) -0.04669(4) 0.0595(4) Uani 1 2 d S
O1 O 0.1112(2) 0.4829(2) -0.00735(17) 0.0738(11) Uani 1 1 d .
O2 O 0.0303(2) 0.4403(2) 0.07210(17) 0.0775(11) Uani 1 1 d .
O3 O 0.0314(12) 0.1878(10) 0.3528(9) 0.117(10) Uani 0.25 1 d PD
O1W O 0.1132(6) 0.5566(3) -0.1255(4) 0.185(4) Uani 1 2 d S
H1WB H 0.1115 0.5138 -0.1403 0.222 Uiso 0.50 1 d PR
H1WA H 0.1636 0.5922 -0.1197 0.222 Uiso 0.50 1 d PR
C1 C 0.0922(3) 0.4517(3) 0.0411(3) 0.0661(14) Uani 1 1 d U
C2 C 0.1475(3) 0.4243(3) 0.0685(2) 0.0624(12) Uani 1 1 d U
C3 C 0.2233(2) 0.4466(4) 0.0436(3) 0.0645(17) Uani 1 2 d SU
H3 H 0.2388 0.4775 0.0091 0.077 Uiso 1 2 calc SR
C4 C 0.1258(3) 0.3782(3) 0.1190(2) 0.0759(15) Uani 1 1 d U
H4 H 0.0778 0.3711 0.1383 0.091 Uiso 1 1 calc R
C5 C 0.16997(15) 0.3399(3) 0.1449(3) 0.0761(14) Uani 1 2 d SU
C6 C 0.14033(15) 0.3107(3) 0.1950(3) 0.0761(14) Uani 0.25 1 d PRU
C7 C 0.17523(15) 0.3524(3) 0.2447(3) 0.0761(14) Uani 0.50 2 d SPRU
H7A H 0.2203 0.4098 0.2430 0.091 Uiso 0.25 1 d PR
C8 C 0.14390(15) 0.3157(3) 0.2985(3) 0.0761(14) Uani 0.25 1 d PRU
C9 C 0.07830(15) 0.2365(3) 0.3015(3) 0.078(5) Uani 0.25 1 d PRU
C10 C 0.04081(15) 0.1909(3) 0.2499(3) 0.079(4) Uani 0.50 2 d SPRU
C11 C -0.02700(15) 0.1091(3) 0.2499(3) 0.119(6) Uani 0.50 2 d SPRU
H11A H -0.0512 0.0849 0.2894 0.142 Uiso 0.25 1 d PR
C12 C -0.06190(15) 0.0609(3) 0.2026(3) 0.121(6) Uani 0.50 2 d SPRU
H12A H -0.1029 0.0028 0.2042 0.146 Uiso 0.25 1 d PR
C13 C -0.03057(15) 0.1041(3) 0.1488(3) 0.0761(14) Uani 0.25 1 d PRU
H13A H -0.0569 0.0766 0.1138 0.091 Uiso 0.25 1 d PR
C14 C 0.03502(15) 0.1832(3) 0.1459(3) 0.095(10) Uani 0.25 1 d PRU
H14A H 0.0558 0.2080 0.1091 0.114 Uiso 0.25 1 d PR
C15 C 0.07252(15) 0.2288(3) 0.1964(3) 0.0761(14) Uani 0.25 1 d PRU
C16 C 0.0772(10) 0.154(2) 0.3866(14) 0.197(14) Uani 0.50 2 d SPD
H16A H 0.0394 0.1224 0.4162 0.296 Uiso 0.25 1 d PR
H16B H 0.0934 0.1219 0.3651 0.296 Uiso 0.25 1 d PR
H16C H 0.1255 0.2012 0.4034 0.296 Uiso 0.25 1 d PR

loop_
_atom_site_aniso_label
_atom_site_aniso_U_11
_atom_site_aniso_U_22
_atom_site_aniso_U_33
_atom_site_aniso_U_23
_atom_site_aniso_U_13
_atom_site_aniso_U_12
Cu1 0.0424(5) 0.0544(5) 0.0777(9) 0.00464(18) 0.0093(4) 0.0212(3)
O1 0.061(2) 0.087(3) 0.082(3) 0.011(2) 0.0058(18) 0.043(2)
O2 0.057(2) 0.082(2) 0.099(3) 0.012(2) 0.0184(19) 0.0394(19)
O3 0.130(18) 0.048(11) 0.130(19) -0.013(12) -0.018(16) 0.012(12)
O1W 0.214(9) 0.153(5) 0.208(9) 0.077(4) 0.153(8) 0.107(5)
C1 0.053(3) 0.061(3) 0.085(4) -0.005(3) -0.002(3) 0.029(2)
C2 0.055(3) 0.055(3) 0.080(3) 0.001(2) -0.001(2) 0.030(2)
C3 0.056(3) 0.059(4) 0.079(5) 0.000(3) -0.0002(17) 0.030(2)
C4 0.067(3) 0.069(3) 0.093(4) -0.001(3) 0.012(3) 0.034(3)
C5 0.070(2) 0.084(3) 0.079(3) -0.010(3) -0.0051(17) 0.0418(15)
C6 0.070(2) 0.084(3) 0.079(3) -0.010(3) -0.0051(17) 0.0418(15)
C7 0.070(2) 0.084(3) 0.079(3) -0.010(3) -0.0051(17) 0.0418(15)
C8 0.070(2) 0.084(3) 0.079(3) -0.010(3) -0.0051(17) 0.0418(15)
C9 0.080(10) 0.075(10) 0.061(11) 0.010(9) 0.004(8) 0.024(8)
C10 0.075(8) 0.059(7) 0.092(9) 0.000 0.000 0.026(6)
C11 0.130(11) 0.077(9) 0.095(12) 0.000 0.000 0.011(9)
C12 0.100(7) 0.100(7) 0.094(12) 0.010(6) -0.010(6) -0.003(9)
C13 0.070(2) 0.084(3) 0.079(3) -0.010(3) -0.0051(17) 0.0418(15)
C14 0.083(13) 0.093(14) 0.086(14) 0.001(13) -0.014(13) 0.027(12)
C15 0.070(2) 0.084(3) 0.079(3) -0.010(3) -0.0051(17) 0.0418(15)
C16 0.21(2) 0.20(3) 0.18(3) 0.10(2) 0.052(12) 0.102(16)

loop_
_atom_type_symbol
_atom_type_description
_atom_type_scat_dispersion_real
_atom_type_scat_dispersion_imag
_atom_type_scat_source
C C 0.0033 0.0016 'International Tables Vol C Tables 4.2.6.8 and 6.1.1.4'
H H 0.0000 0.0000 'International Tables Vol C Tables 4.2.6.8 and 6.1.1.4'
Cu Cu 0.3201 1.2651 'International Tables Vol C Tables 4.2.6.8 and 6.1.1.4'
O O 0.0106 0.0060 'International Tables Vol C Tables 4.2.6.8 and 6.1.1.4'

loop_
_geom_angle_atom_site_label_1
_geom_angle_atom_site_label_2
_geom_angle_atom_site_label_3
_geom_angle
_geom_angle_site_symmetry_1
_geom_angle_site_symmetry_3
O1 Cu1 O1 88.5(2) . 24_565
O1 Cu1 O2 89.34(16) . 12
O1 Cu1 O2 168.63(16) 24_565 12
O1 Cu1 O2 168.63(16) . 13_565
O1 Cu1 O2 89.34(16) 24_565 13_565
O2 Cu1 O2 90.6(2) 12 13_565
O1 Cu1 O1W 98.2(3) . .
O1 Cu1 O1W 98.2(3) 24_565 .
O2 Cu1 O1W 93.1(2) 12 .
O2 Cu1 O1W 93.1(2) 13_565 .
O1 Cu1 Cu1 84.94(12) . 13_565
O1 Cu1 Cu1 84.94(12) 24_565 13_565
O2 Cu1 Cu1 83.75(11) 12 13_565
O2 Cu1 Cu1 83.75(11) 13_565 13_565
O1W Cu1 Cu1 175.5(3) . 13_565
C1 O1 Cu1 121.9(3) . .
C1 O2 Cu1 121.4(4) . 13_565
C14 O3 C13 73(7) 16_556 16_556
C14 O3 C15 103(10) 16_556 16_556
C13 O3 C15 120.8(15) 16_556 16_556
C14 O3 C9 104(10) 16_556 .
C13 O3 C9 124.0(14) 16_556 .
C15 O3 C9 3.2(3) 16_556 .
C14 O3 C16 20(9) 16_556 .
C13 O3 C16 82.9(14) 16_556 .
C15 O3 C16 113.3(19) 16_556 .
C9 O3 C16 113.2(18) . .
Cu1 O1W H1WB 109.7 . .
Cu1 O1W H1WA 110.0 . .
H1WB O1W H1WA 107.8 . .
O1 C1 O2 128.0(5) . .
O1 C1 C2 117.7(5) . .
O2 C1 C2 114.3(5) . .
C3 C2 C4 118.7(5) . .
C3 C2 C1 119.0(5) . .
C4 C2 C1 122.3(5) . .
C2 C3 C2 120.5(7) . 20
C2 C3 H3 119.7 . .
C2 C3 H3 119.7 20 .
C2 C4 C5 126.2(5) . .
C2 C4 H4 116.9 . .
C5 C4 H4 116.9 . .
C6 C5 C6 24.9 . 20
C6 C5 C8 5.67(17) . 16_556
C6 C5 C8 23.70(5) 20 16_556
C6 C5 C8 23.70(6) . 11
C6 C5 C8 5.67(17) 20 11
C8 C5 C8 21.24(18) 16_556 11
C6 C5 C4 110.9(3) . .
C6 C5 C4 134.7(3) 20 .
C8 C5 C4 111.1(3) 16_556 .
C8 C5 C4 131.1(4) 11 .
C6 C5 C4 134.7(3) . 20
C6 C5 C4 110.9(3) 20 20
C8 C5 C4 131.1(4) 16_556 20
C8 C5 C4 111.1(3) 11 20
C4 C5 C4 107.4(6) . 20
C8 C6 C6 83.5(4) 16_556 20
C8 C6 C8 65.7(7) 16_556 11
C6 C6 C8 17.8(11) 20 11
C8 C6 C9 115(3) 16_556 16_556
C6 C6 C9 111.2 20 16_556
C8 C6 C9 117.4(5) 11 16_556
C8 C6 C5 127(2) 16_556 .
C6 C6 C5 77.6 20 .
C8 C6 C5 89.3(12) 11 .
C9 C6 C5 118.4(6) 16_556 .
C8 C6 C7 4.9(13) 16_556 .
C6 C6 C7 79.0 20 .
C8 C6 C7 61.2(11) 11 .
C9 C6 C7 118.0(6) 16_556 .
C5 C6 C7 123.4 . .
C8 C6 C15 117(2) 16_556 .
C6 C6 C15 110.8 20 .
C8 C6 C15 117.7(2) 11 .
C9 C6 C15 2.4(6) 16_556 .
C5 C6 C15 116.1 . .
C7 C6 C15 120.3 . .
C8 C6 C9 103.4(15) 16_556 11
C6 C6 C9 49.5 20 11
C8 C6 C9 58.4 11 11
C9 C6 C9 61.7 16_556 11
C5 C6 C9 100.7(4) . 11
C7 C6 C9 101.7(4) . 11
C15 C6 C9 61.3 . 11
C8 C6 C7 3.8(10) 16_556 16_556
C6 C6 C7 80.55(7) 20 16_556
C8 C6 C7 62.7(10) 11 16_556
C9 C6 C7 113.3(8) 16_556 16_556
C5 C6 C7 128.1(2) . 16_556
C7 C6 C7 4.7(2) . 16_556
C15 C6 C7 115.6(2) . 16_556
C9 C6 C7 99.6(5) 11 16_556
C8 C6 C15 105.8(12) 16_556 20
C6 C6 C15 51.2 20 20
C8 C6 C15 60.66(17) 11 20
C9 C6 C15 60.0 16_556 20
C5 C6 C15 99.7 . 20
C7 C6 C15 104.2 . 20
C15 C6 C15 59.5 . 20
C9 C6 C15 2.6(3) 11 20
C7 C6 C15 102.07(10) 16_556 20
C7 C7 C8 147.2(3) 16_556 11
C7 C7 C8 147.8(3) 16_556 16_556
C8 C7 C8 24.9(2) 11 16_556
C7 C7 C6 147.8 16_556 20
C8 C7 C6 0.9(2) 11 20
C8 C7 C6 24.06(11) 16_556 20
C7 C7 C6 148.3 16_556 .
C8 C7 C6 24.27(12) 11 .
C8 C7 C6 0.7(2) 16_556 .
C6 C7 C6 23.4 20 .
C7 C7 C8 27.4 16_556 20
C8 C7 C8 119.8(3) 11 20
C8 C7 C8 125.8(3) 16_556 20
C6 C7 C8 120.4 20 20
C6 C7 C8 126.0 . 20
C7 C7 C8 26.9 16_556 .
C8 C7 C8 125.7(3) 11 .
C8 C7 C8 120.9(3) 16_556 .
C6 C7 C8 126.0 20 .
C6 C7 C8 121.4 . .
C8 C7 C8 21.1 20 .
C7 C7 C6 27.5(2) 16_556 11
C8 C7 C6 119.71(12) 11 11
C8 C7 C6 125.42(11) 16_556 11
C6 C7 C6 120.3(2) 20 11
C6 C7 C6 125.67(19) . 11
C8 C7 C6 0.6 20 11
C8 C7 C6 20.56(8) . 11
C7 C7 C6 27.0(2) 16_556 16_556
C8 C7 C6 125.34(12) 11 16_556
C8 C7 C6 120.74(12) 16_556 16_556
C6 C7 C6 125.61(18) 20 16_556
C6 C7 C6 121.2(2) . 16_556
C8 C7 C6 20.72(7) 20 16_556
C8 C7 C6 0.47(9) . 16_556
C6 C7 C6 20.20(15) 11 16_556
C7 C7 H7A 92.4 16_556 .
C8 C7 H7A 111.0 11 .
C8 C7 H7A 119.7 16_556 .
C6 C7 H7A 111.1 20 .
C6 C7 H7A 119.3 . .
C8 C7 H7A 111.8 20 .
C8 C7 H7A 119.2 . .
C6 C7 H7A 112.3 11 .
C6 C7 H7A 119.4 16_556 .
C6 C8 C8 96.5(4) 16_556 20
C6 C8 C6 78.7(15) 16_556 11
C8 C8 C6 17.8(11) 20 11
C6 C8 C7 174.4(15) 16_556 16_556
C8 C8 C7 78.39(11) 20 16_556
C6 C8 C7 96.2(9) 11 16_556
C6 C8 C9 59(2) 16_556 .
C8 C8 C9 110.8 20 .
C6 C8 C9 100.98(14) 11 .
C7 C8 C9 125.1(3) 16_556 .
C6 C8 C7 175.7(11) 16_556 .
C8 C8 C7 80.2 20 .
C6 C8 C7 98.0(11) 11 .
C7 C8 C7 5.4(3) 16_556 .
C9 C8 C7 119.8 . .
C6 C8 C5 47(2) 16_556 16_556
C8 C8 C5 79.39(9) 20 16_556
C6 C8 C5 67.0(11) 11 16_556
C7 C8 C5 128.54(15) 16_556 16_556
C9 C8 C5 106.10(17) . 16_556
C7 C8 C5 133.89(17) . 16_556
C6 C8 C15 57.2(15) 16_556 16_556
C8 C8 C15 110.3 20 16_556
C6 C8 C15 100.1(3) 11 16_556
C7 C8 C15 126.7(8) 16_556 16_556
C9 C8 C15 1.7(5) . 16_556
C7 C8 C15 121.4(5) . 16_556
C5 C8 C15 104.4(6) 16_556 16_556
C6 C8 C9 70.6(11) 16_556 20
C8 C8 C9 51.9 20 20
C6 C8 C9 44.6(3) 11 20
C7 C8 C9 107.43(13) 16_556 20
C9 C8 C9 58.9 . 20
C7 C8 C9 105.1 . 20
C5 C8 C9 93.70(5) 16_556 20
C15 C8 C9 58.5 16_556 20
C6 C8 C15 68.7(8) 16_556 11
C8 C8 C15 53.5 20 11
C6 C8 C15 45.65(9) 11 11
C7 C8 C15 109.5(5) 16_556 11
C9 C8 C15 57.3 . 11
C7 C8 C15 107.1(4) . 11
C5 C8 C15 92.8(5) 16_556 11
C15 C8 C15 56.8 16_556 11
C9 C8 C15 2.2(3) 20 11
C15 C9 C6 155(5) 16_556 16_556
C15 C9 C8 161(5) 16_556 .
C6 C9 C8 6.7(6) 16_556 .
C15 C9 C10 78(5) 16_556 .
C6 C9 C10 126.7(6) 16_556 .
C8 C9 C10 120.1 . .
C15 C9 C9 105.0(5) 16_556 20
C6 C9 C9 68.8 16_556 20
C8 C9 C9 69.2 . 20
C10 C9 C9 100.9 . 20
C15 C9 C15 100.0(7) 16_556 11
C6 C9 C15 73.3 16_556 11
C8 C9 C15 74.0 . 11
C10 C9 C15 100.1(4) . 11
C9 C9 C15 5.01(18) 20 11
C15 C9 O3 34(5) 16_556 .
C6 C9 O3 122.5(9) 16_556 .
C8 C9 O3 129.0(6) . .
C10 C9 O3 110.7(6) . .
C9 C9 O3 106.3(8) 20 .
C15 C9 O3 102.2(9) 11 .
C15 C9 C14 33(5) 16_556 16_556
C6 C9 C14 122.7(8) 16_556 16_556
C8 C9 C14 129.4(3) . 16_556
C10 C9 C14 110.6(3) . 16_556
C9 C9 C14 101.62(8) 20 16_556
C15 C9 C14 97.4(5) 11 16_556
O3 C9 C14 5.0(8) . 16_556
C15 C9 C6 146(4) 16_556 11
C6 C9 C6 19.3 16_556 11
C8 C9 C6 20.65(13) . 11
C10 C9 C6 123.7(4) . 11
C9 C9 C6 49.5 20 11
C15 C9 C6 54.0 11 11
O3 C9 C6 122.5(8) . 11
C14 C9 C6 120.8(7) 16_556 11
C15 C9 C8 152(3) 16_556 20
C6 C9 C8 18.02(19) 16_556 20
C8 C9 C8 17.4 . 20
C10 C9 C8 118.8 . 20
C9 C9 C8 51.9 20 20
C15 C9 C8 56.6 11 20
O3 C9 C8 128.3(7) . 20
C14 C9 C8 126.7(3) 16_556 20
C6 C9 C8 6.0(4) 11 20
C11 C10 C15 117.5(2) . 16_556
C11 C10 C15 117.6 . .
C15 C10 C15 124.9(2) 16_556 .
C11 C10 C9 123.0 . .
C15 C10 C9 5.5(2) 16_556 .
C15 C10 C9 119.5 . .
C11 C10 C9 123.1(3) . 16_556
C15 C10 C9 119.4 16_556 16_556
C15 C10 C9 5.5(3) . 16_556
C9 C10 C9 114.0(3) . 16_556
C11 C10 C10 110.8 . 20
C15 C10 C10 80.36(8) 16_556 20
C15 C10 C10 80.3 . 20
C9 C10 C10 79.1 . 20
C9 C10 C10 79.04(8) 16_556 20
C12 C11 C12 108.3(3) 16_556 .
C12 C11 C10 125.5(3) 16_556 .
C12 C11 C10 125.6 . .
C12 C11 C11 55.55(17) 16_556 7
C12 C11 C11 55.8(5) . 7
C10 C11 C11 170.8 . 7
C12 C11 H11A 12.6 16_556 .
C12 C11 H11A 118.8 . .
C10 C11 H11A 115.6 . .
C11 C11 H11A 63.9 7 .
C11 C12 C11 68.1(4) . 7
C11 C12 C13 114.4 . .
C11 C12 C13 162.57(16) 7 .
C11 C12 C13 162.10(12) . 22
C11 C12 C13 115.8(6) 7 22
C13 C12 C13 56.4(3) . 22
C11 C12 H12A 123.6 . .
C11 C12 H12A 58.8 7 .
C13 C12 H12A 121.9 . .
C13 C12 H12A 68.0 22 .
C14 C13 C13 170.3 . 22
C14 C13 O3 5.5(9) . 16_556
C13 C13 O3 165.4(9) 22 16_556
C14 C13 C12 122.4 . .
C13 C13 C12 61.5 22 .
O3 C13 C12 121.2(9) 16_556 .
C14 C13 C16 45.8(8) . 16_556
C13 C13 C16 139.8(8) 22 16_556
O3 C13 C16 51.0(9) 16_556 16_556
C12 C13 C16 132.6(9) . 16_556
C14 C13 H13A 118.2 . .
C13 C13 H13A 58.6 22 .
O3 C13 H13A 119.1 16_556 .
C12 C13 H13A 119.4 . .
C16 C13 H13A 91.1 16_556 .
O3 C14 C13 102(7) 16_556 .
O3 C14 C16 158(9) 16_556 16_556
C13 C14 C16 89.1(12) . 16_556
O3 C14 C15 72(10) 16_556 .
C13 C14 C15 120.6 . .
C16 C14 C15 119.2(8) 16_556 .
O3 C14 C9 71(10) 16_556 16_556
C13 C14 C9 123.6(3) . 16_556
C16 C14 C9 118.6(8) 16_556 16_556
C15 C14 C9 3.0(3) . 16_556
O3 C14 H14A 96.6 16_556 .
C13 C14 H14A 119.3 . .
C16 C14 H14A 61.4 16_556 .
C15 C14 H14A 120.1 . .
C9 C14 H14A 117.1 16_556 .
C9 C15 O3 143(5) 16_556 16_556
C9 C15 C6 23(5) 16_556 .
O3 C15 C6 121.6(7) 16_556 .
C9 C15 C10 97(5) 16_556 .
O3 C15 C10 119.1(7) 16_556 .
C6 C15 C10 119.0 . .
C9 C15 C14 144(5) 16_556 .
O3 C15 C14 5.4(9) 16_556 .
C6 C15 C14 122.1 . .
C10 C15 C14 118.9 . .
C9 C15 C9 70.0(3) 16_556 11
O3 C15 C9 110.0(10) 16_556 11
C6 C15 C9 64.6 . 11
C10 C15 C9 100.0(4) . 11
C14 C15 C9 105.1(4) . 11
C9 C15 C8 17(4) 16_556 16_556
O3 C15 C8 127.5(10) 16_556 16_556
C6 C15 C8 6.0(5) . 16_556
C10 C15 C8 113.1(5) . 16_556
C14 C15 C8 128.0(5) . 16_556
C9 C15 C8 64.9 11 16_556
C9 C15 C15 75.0(5) 16_556 20
O3 C15 C15 106.1(9) 16_556 20
C6 C15 C15 69.2 . 20
C10 C15 C15 99.7 . 20
C14 C15 C15 101.1 . 20
C9 C15 C15 5.01(18) 11 20
C8 C15 C15 69.7 16_556 20
C9 C15 C6 31(3) 16_556 20
O3 C15 C6 121.9(8) 16_556 20
C6 C15 C6 18.0 . 20
C10 C15 C6 117.4 . 20
C14 C15 C6 120.4 . 20
C9 C15 C6 46.7 11 20
C8 C15 C6 19.22(14) 16_556 20
C15 C15 C6 51.2 20 20
C9 C15 C8 26(3) 16_556 11
O3 C15 C8 127.2(10) 16_556 11
C6 C15 C8 16.66(13) . 11
C10 C15 C8 112.7(4) . 11
C14 C15 C8 125.8(4) . 11
C9 C15 C8 48.7 11 11
C8 C15 C8 16.2 16_556 11
C15 C15 C8 53.5 20 11
C6 C15 C8 5.5(4) 20 11
C14 C16 C14 99.4(17) 11 16_556
C14 C16 O3 2.0(8) 11 20
C14 C16 O3 100.2(18) 16_556 20
C14 C16 O3 100.2(18) 11 .
C14 C16 O3 2.0(8) 16_556 .
O3 C16 O3 101(2) 20 .
C14 C16 C13 45.1(7) 11 11
C14 C16 C13 121(2) 16_556 11
O3 C16 C13 46.2(9) 20 11
O3 C16 C13 123(2) . 11
C14 C16 C13 121(2) 11 16_556
C14 C16 C13 45.1(7) 16_556 16_556
O3 C16 C13 123(2) 20 16_556
O3 C16 C13 46.1(9) . 16_556
C13 C16 C13 105.8(18) 11 16_556
C14 C16 H16A 155.1 11 .
C14 C16 H16A 105.0 16_556 .
O3 C16 H16A 154.5 20 .
O3 C16 H16A 104.4 . .
C13 C16 H16A 115.1 11 .
C13 C16 H16A 75.4 16_556 .
C14 C16 H16B 53.4 11 .
C14 C16 H16B 112.2 16_556 .
O3 C16 H16B 54.8 20 .
O3 C16 H16B 114.1 . .
C13 C16 H16B 13.3 11 .
C13 C16 H16B 92.6 16_556 .
H16A C16 H16B 111.1 . .
C14 C16 H16C 66.2 11 .
C14 C16 H16C 109.1 16_556 .
O3 C16 H16C 64.3 20 .
O3 C16 H16C 107.8 . .
C13 C16 H16C 97.0 11 .
C13 C16 H16C 152.2 16_556 .
H16A C16 H16C 109.2 . .
H16B C16 H16C 110.0 . .

loop_
_geom_bond_atom_site_label_1
_geom_bond_atom_site_label_2
_geom_bond_distance
_geom_bond_site_symmetry_2
Cu1 O1 1.940(4) .
Cu1 O1 1.940(4) 24_565
Cu1 O2 1.958(4) 12
Cu1 O2 1.958(4) 13_565
Cu1 O1W 2.135(7) .
Cu1 Cu1 2.6589(16) 13_565
O1 C1 1.244(6) .
O2 C1 1.287(6) .
O2 Cu1 1.958(4) 13_565
O3 C14 0.14(2) 16_556
O3 C13 1.400(16) 16_556
O3 C15 1.38(2) 16_556
O3 C9 1.50(2) .
O3 C16 1.509(16) .
O1W H1WB 0.8549 .
O1W H1WA 0.8457 .
C1 C2 1.503(7) .
C2 C3 1.386(6) .
C2 C4 1.398(7) .
C3 C2 1.386(6) 20
C3 H3 0.9500 .
C4 C5 1.461(6) .
C4 H4 0.9500 .
C5 C6 1.2956 .
C5 C6 1.2957 20
C5 C8 1.407(12) 16_556
C5 C8 1.408(12) 11
C5 C4 1.462(6) 20
C6 C8 0.174(11) 16_556
C6 C6 0.5583 20
C6 C8 0.566(3) 11
C6 C9 1.2844 16_556
C6 C7 1.3722 .
C6 C15 1.4109 .
C6 C9 1.5749 11
C6 C7 1.589(11) 16_556
C6 C15 1.6915 20
C7 C7 0.248(13) 16_556
C7 C8 1.206(11) 11
C7 C8 1.199(11) 16_556
C7 C6 1.3796 20
C7 C8 1.4214 20
C7 C8 1.4147 .
C7 C6 1.595(11) 11
C7 C6 1.589(11) 16_556
C7 H7A 0.9741 .
C8 C6 0.174(11) 16_556
C8 C8 0.5188 20
C8 C6 0.566(3) 11
C8 C7 1.199(11) 16_556
C8 C9 1.3660 .
C8 C5 1.407(12) 16_556
C8 C15 1.4978(10) 16_556
C8 C9 1.6241 20
C8 C15 1.7472 11
C9 C15 0.138(5) 16_556
C9 C6 1.2844 16_556
C9 C10 1.4410 .
C9 C9 1.4876 20
C9 C15 1.5293 11
C9 C14 1.536(10) 16_556
C9 C6 1.5749 11
C9 C8 1.6241 20
C10 C11 1.4106 .
C10 C15 1.419(11) 16_556
C10 C15 1.4149 .
C10 C9 1.437(11) 16_556
C10 C10 2.0343 20
C11 C12 1.372(10) 16_556
C11 C12 1.3685 .
C11 C11 1.528(8) 7
C11 H11A 1.0300 .
C12 C11 1.362(12) 7
C12 C13 1.4524 .
C12 C13 1.444(4) 22
C12 H12A 0.9639 .
C13 C14 1.3659 .
C13 C13 1.368(8) 22
C13 O3 1.400(16) 16_556
C13 C16 1.93(2) 16_556
C13 H13A 0.9615 .
C14 O3 0.14(2) 16_556
C14 C16 1.381(17) 16_556
C14 C15 1.4216 .
C14 C9 1.536(10) 16_556
C14 H14A 0.9623 .
C15 C9 0.138(5) 16_556
C15 O3 1.38(2) 16_556
C15 C9 1.5293 11
C15 C8 1.4979(10) 16_556
C15 C15 1.5592 20
C15 C6 1.6915 20
C15 C8 1.7472 11
C16 C14 1.381(17) 11
C16 C14 1.381(17) 16_556
C16 O3 1.509(16) 20
C16 C13 1.93(2) 11
C16 C13 1.93(2) 16_556
C16 H16A 0.9553 .
C16 H16B 0.9459 .
C16 H16C 0.9675 .

loop_
_geom_torsion_atom_site_label_1
_geom_torsion_atom_site_label_2
_geom_torsion_atom_site_label_3
_geom_torsion_atom_site_label_4
_geom_torsion
_geom_torsion_site_symmetry_1
_geom_torsion_site_symmetry_4
O1 Cu1 O1 C1 85.8(4) 24_565 .
O2 Cu1 O1 C1 -83.1(4) 12 .
O2 Cu1 O1 C1 6.7(10) 13_565 .
O1W Cu1 O1 C1 -176.1(4) . .
Cu1 Cu1 O1 C1 0.7(4) 13_565 .
Cu1 O1 C1 O2 0.7(8) . .
Cu1 O1 C1 C2 -178.4(3) . .
Cu1 O2 C1 O1 -2.3(8) 13_565 .
Cu1 O2 C1 C2 176.8(3) 13_565 .
O1 C1 C2 C3 10.4(8) . .
O2 C1 C2 C3 -168.8(5) . .
O1 C1 C2 C4 -170.8(5) . .
O2 C1 C2 C4 10.0(7) . .
C4 C2 C3 C2 -0.6(10) . 20
C1 C2 C3 C2 178.3(4) . 20
C3 C2 C4 C5 -9.5(8) . .
C1 C2 C4 C5 171.7(5) . .
C2 C4 C5 C6 172.0(4) . .
C2 C4 C5 C6 163.3(3) . 20
C2 C4 C5 C8 165.9(4) . 16_556
C2 C4 C5 C8 157.4(3) . 11
C2 C4 C5 C4 16.6(9) . 20
C6 C5 C6 C8 71.8(4) 20 16_556
C8 C5 C6 C8 58.3(8) 11 16_556
C4 C5 C6 C8 -93.5(4) . 16_556
C4 C5 C6 C8 52.4(6) 20 16_556
C8 C5 C6 C6 -71.8(4) 16_556 20
C8 C5 C6 C6 -13.5(4) 11 20
C4 C5 C6 C6 -165.3(3) . 20
C4 C5 C6 C6 -19.4(4) 20 20
C6 C5 C6 C8 13.5(4) 20 11
C8 C5 C6 C8 -58.3(8) 16_556 11
C4 C5 C6 C8 -151.8(6) . 11
C4 C5 C6 C8 -5.9(5) 20 11
C6 C5 C6 C9 -107.6 20 16_556
C8 C5 C6 C9 -179.4(4) 16_556 16_556
C8 C5 C6 C9 -121.1(4) 11 16_556
C4 C5 C6 C9 87.1(3) . 16_556
C4 C5 C6 C9 -127.0(4) 20 16_556
C6 C5 C6 C7 67.7 20 .
C8 C5 C6 C7 -4.1(4) 16_556 .
C8 C5 C6 C7 54.2(4) 11 .
C4 C5 C6 C7 -97.6(3) . .
C4 C5 C6 C7 48.3(4) 20 .
C6 C5 C6 C15 -107.2 20 .
C8 C5 C6 C15 -179.1(4) 16_556 .
C8 C5 C6 C15 -120.8(4) 11 .
C4 C5 C6 C15 87.4(3) . .
C4 C5 C6 C15 -126.7(4) 20 .
C6 C5 C6 C9 -44.08(19) 20 11
C8 C5 C6 C9 -115.9(6) 16_556 11
C8 C5 C6 C9 -57.6(2) 11 11
C4 C5 C6 C9 150.6(4) . 11
C4 C5 C6 C9 -63.5(4) 20 11
C6 C5 C6 C7 67.2 20 16_556
C8 C5 C6 C7 -4.6(4) 16_556 16_556
C8 C5 C6 C7 53.7(4) 11 16_556
C4 C5 C6 C7 -98.1(3) . 16_556
C4 C5 C6 C7 47.8(4) 20 16_556
C6 C5 C6 C15 -46.5 20 20
C8 C5 C6 C15 -118.4(4) 16_556 20
C8 C5 C6 C15 -60.1(4) 11 20
C4 C5 C6 C15 148.1(3) . 20
C4 C5 C6 C15 -66.0(4) 20 20
C8 C6 C7 C7 46(21) 16_556 16_556
C6 C6 C7 C7 -108.2 20 16_556
C8 C6 C7 C7 -107.5(7) 11 16_556
C9 C6 C7 C7 0.1 16_556 16_556
C5 C6 C7 C7 -175.3 . 16_556
C15 C6 C7 C7 -0.5 . 16_556
C9 C6 C7 C7 -64.0(2) 11 16_556
C15 C6 C7 C7 -63.2 20 16_556
C8 C6 C7 C8 154(22) 16_556 11
C6 C6 C7 C8 -0.7(7) 20 11
C9 C6 C7 C8 107.6(7) 16_556 11
C5 C6 C7 C8 -67.8(7) . 11
C15 C6 C7 C8 107.0(7) . 11
C9 C6 C7 C8 43.5(5) 11 11
C7 C6 C7 C8 107.5(7) 16_556 11
C15 C6 C7 C8 44.3(7) 20 11
C6 C6 C7 C8 -155(21) 20 16_556
C8 C6 C7 C8 -154(22) 11 16_556
C9 C6 C7 C8 -46(21) 16_556 16_556
C5 C6 C7 C8 138(21) . 16_556
C15 C6 C7 C8 -47(21) . 16_556
C9 C6 C7 C8 -110(21) 11 16_556
C7 C6 C7 C8 -46(21) 16_556 16_556
C15 C6 C7 C8 -110(21) 20 16_556
C8 C6 C7 C6 155(21) 16_556 20
C8 C6 C7 C6 0.7(7) 11 20
C9 C6 C7 C6 108.3 16_556 20
C5 C6 C7 C6 -67.0 . 20
C15 C6 C7 C6 107.8 . 20
C9 C6 C7 C6 44.3(2) 11 20
C7 C6 C7 C6 108.2 16_556 20
C15 C6 C7 C6 45.0 20 20
C8 C6 C7 C8 71(21) 16_556 20
C6 C6 C7 C8 -84.0 20 20
C8 C6 C7 C8 -83.2(7) 11 20
C9 C6 C7 C8 24.4 16_556 20
C5 C6 C7 C8 -151.0 . 20
C15 C6 C7 C8 23.8 . 20
C9 C6 C7 C8 -39.7(2) 11 20
C7 C6 C7 C8 24.3 16_556 20
C15 C6 C7 C8 -38.9 20 20
C8 C6 C7 C8 46(21) 16_556 .
C6 C6 C7 C8 -108.8 20 .
C8 C6 C7 C8 -108.0(7) 11 .
C9 C6 C7 C8 -0.4 16_556 .
C5 C6 C7 C8 -175.8 . .
C15 C6 C7 C8 -1.0 . .
C9 C6 C7 C8 -64.5(2) 11 .
C7 C6 C7 C8 -0.5 16_556 .
C15 C6 C7 C8 -63.7 20 .
C8 C6 C7 C6 70(21) 16_556 11
C6 C6 C7 C6 -84.56(12) 20 11
C8 C6 C7 C6 -83.8(6) 11 11
C9 C6 C7 C6 23.76(12) 16_556 11
C5 C6 C7 C6 -151.57(12) . 11
C15 C6 C7 C6 23.21(12) . 11
C9 C6 C7 C6 -40.27(10) 11 11
C7 C6 C7 C6 23.69(12) 16_556 11
C15 C6 C7 C6 -39.54(12) 20 11
C8 C6 C7 C6 46(21) 16_556 16_556
C6 C6 C7 C6 -108.2 20 16_556
C8 C6 C7 C6 -107.5(7) 11 16_556
C9 C6 C7 C6 0.1 16_556 16_556
C5 C6 C7 C6 -175.3 . 16_556
C15 C6 C7 C6 -0.5 . 16_556
C9 C6 C7 C6 -64.0(2) 11 16_556
C7 C6 C7 C6 0.0 16_556 16_556
C15 C6 C7 C6 -63.2 20 16_556
C7 C7 C8 C6 -109(25) 16_556 16_556
C8 C7 C8 C6 41(25) 11 16_556
C8 C7 C8 C6 71(25) 16_556 16_556
C6 C7 C8 C6 42(25) 20 16_556
C6 C7 C8 C6 70(25) . 16_556
C8 C7 C8 C6 -39(25) 20 16_556
C6 C7 C8 C6 -38(25) 11 16_556
C7 C7 C8 C8 -70.0 16_556 20
C8 C7 C8 C8 80.60(17) 11 20
C8 C7 C8 C8 110.0 16_556 20
C6 C7 C8 C8 81.7 20 20
C6 C7 C8 C8 109.4 . 20
C6 C7 C8 C8 0.8(6) 11 20
C6 C7 C8 C8 39(25) 16_556 20
C7 C7 C8 C6 -70.9(5) 16_556 11
C8 C7 C8 C6 79.8(4) 11 11
C8 C7 C8 C6 109.1(6) 16_556 11
C6 C7 C8 C6 80.8(6) 20 11
C6 C7 C8 C6 108.5(6) . 11
C8 C7 C8 C6 -0.8(6) 20 11
C6 C7 C8 C6 38(25) 16_556 11
C8 C7 C8 C7 150.63(16) 11 16_556
C8 C7 C8 C7 180.0 16_556 16_556
C6 C7 C8 C7 151.7 20 16_556
C6 C7 C8 C7 179.4 . 16_556
C8 C7 C8 C7 70.0 20 16_556
C6 C7 C8 C7 70.9(5) 11 16_556
C6 C7 C8 C7 109(25) 16_556 16_556
C7 C7 C8 C9 -178(100) 16_556 .
C8 C7 C8 C9 -27.80(16) 11 .
C8 C7 C8 C9 1.6 16_556 .
C6 C7 C8 C9 -26.7 20 .
C6 C7 C8 C9 1.0 . .
C8 C7 C8 C9 -108.4 20 .
C6 C7 C8 C9 -107.6(6) 11 .
C6 C7 C8 C9 -69(25) 16_556 .
C7 C7 C8 C5 -5.2 16_556 16_556
C8 C7 C8 C5 145.40(13) 11 16_556
C8 C7 C8 C5 174.8 16_556 16_556
C6 C7 C8 C5 146.5 20 16_556
C6 C7 C8 C5 174.2 . 16_556
C8 C7 C8 C5 64.8 20 16_556
C6 C7 C8 C5 65.6(5) 11 16_556
C6 C7 C8 C5 104(25) 16_556 16_556
C7 C7 C8 C15 -178(100) 16_556 16_556
C8 C7 C8 C15 -27.30(15) 11 16_556
C8 C7 C8 C15 2.1 16_556 16_556
C6 C7 C8 C15 -26.2 20 16_556
C6 C7 C8 C15 1.5 . 16_556
C8 C7 C8 C15 -107.9 20 16_556
C6 C7 C8 C15 -107.1(5) 11 16_556
C6 C7 C8 C15 -69(25) 16_556 16_556
C7 C7 C8 C9 -115.9 16_556 20
C8 C7 C8 C9 34.73(17) 11 20
C8 C7 C8 C9 64.1 16_556 20
C6 C7 C8 C9 35.8 20 20
C6 C7 C8 C9 63.5 . 20
C8 C7 C8 C9 -45.9 20 20
C6 C7 C8 C9 -45.0(6) 11 20
C6 C7 C8 C9 -7(25) 16_556 20
C7 C7 C8 C15 -116.81(17) 16_556 11
C8 C7 C8 C15 33.8 11 11
C8 C7 C8 C15 63.19(18) 16_556 11
C6 C7 C8 C15 34.89(17) 20 11
C6 C7 C8 C15 62.59(18) . 11
C8 C7 C8 C15 -46.78(17) 20 11
C6 C7 C8 C15 -45.9(4) 11 11
C6 C7 C8 C15 -8(25) 16_556 11
C6 C8 C9 C15 -10(4) 16_556 16_556
C8 C8 C9 C15 75(5) 20 16_556
C6 C8 C9 C15 59(3) 11 16_556
C7 C8 C9 C15 165(5) 16_556 16_556
C7 C8 C9 C15 165(5) . 16_556
C5 C8 C9 C15 -10(5) 16_556 16_556
C9 C8 C9 C15 75(5) 20 16_556
C15 C8 C9 C15 73(4) 11 16_556
C8 C8 C9 C6 84.9(3) 20 16_556
C6 C8 C9 C6 69.4(9) 11 16_556
C7 C8 C9 C6 175.2(3) 16_556 16_556
C7 C8 C9 C6 175.3(4) . 16_556
C5 C8 C9 C6 0.4(3) 16_556 16_556
C15 C8 C9 C6 10(4) 16_556 16_556
C9 C8 C9 C6 84.9(3) 20 16_556
C15 C8 C9 C6 83.29(14) 11 16_556
C6 C8 C9 C10 -175.8(3) 16_556 .
C8 C8 C9 C10 -90.9 20 .
C6 C8 C9 C10 -106.4(13) 11 .
C7 C8 C9 C10 -0.6 16_556 .
C7 C8 C9 C10 -0.5 . .
C5 C8 C9 C10 -175.4 16_556 .
C15 C8 C9 C10 -166(5) 16_556 .
C9 C8 C9 C10 -90.9 20 .
C15 C8 C9 C10 -92.5(5) 11 .
C6 C8 C9 C9 -84.9(3) 16_556 20
C8 C8 C9 C9 0.0 20 20
C6 C8 C9 C9 -15.5(13) 11 20
C7 C8 C9 C9 90.2 16_556 20
C7 C8 C9 C9 90.4 . 20
C5 C8 C9 C9 -84.5 16_556 20
C15 C8 C9 C9 -75(5) 16_556 20
C15 C8 C9 C9 -1.7(5) 11 20
C6 C8 C9 C15 -83.29(15) 16_556 11
C8 C8 C9 C15 1.7(5) 20 11
C6 C8 C9 C15 -13.9(8) 11 11
C7 C8 C9 C15 91.9(5) 16_556 11
C7 C8 C9 C15 92.0(5) . 11
C5 C8 C9 C15 -82.9(5) 16_556 11
C15 C8 C9 C15 -73(4) 16_556 11
C9 C8 C9 C15 1.7(5) 20 11
C6 C8 C9 O3 9.6(11) 16_556 .
C8 C8 C9 O3 94.5(10) 20 .
C6 C8 C9 O3 79.0(17) 11 .
C7 C8 C9 O3 -175.3(10) 16_556 .
C7 C8 C9 O3 -175.1(10) . .
C5 C8 C9 O3 10.0(11) 16_556 .
C15 C8 C9 O3 20(5) 16_556 .
C9 C8 C9 O3 94.5(10) 20 .
C15 C8 C9 O3 92.9(12) 11 .
C6 C8 C9 C14 3.2(3) 16_556 16_556
C8 C8 C9 C14 88.1 20 16_556
C6 C8 C9 C14 72.6(12) 11 16_556
C7 C8 C9 C14 178.3 16_556 16_556
C7 C8 C9 C14 178.5 . 16_556
C5 C8 C9 C14 3.6 16_556 16_556
C15 C8 C9 C14 13(5) 16_556 16_556
C9 C8 C9 C14 88.1 20 16_556
C15 C8 C9 C14 86.5(5) 11 16_556
C6 C8 C9 C6 -69.4(9) 16_556 11
C8 C8 C9 C6 15.5(12) 20 11
C7 C8 C9 C6 105.7(12) 16_556 11
C7 C8 C9 C6 105.9(13) . 11
C5 C8 C9 C6 -69.0(12) 16_556 11
C15 C8 C9 C6 -59(3) 16_556 11
C9 C8 C9 C6 15.5(13) 20 11
C15 C8 C9 C6 13.9(8) 11 11
C6 C8 C9 C8 -84.9(3) 16_556 20
C6 C8 C9 C8 -15.5(12) 11 20
C7 C8 C9 C8 90.2 16_556 20
C7 C8 C9 C8 90.4 . 20
C5 C8 C9 C8 -84.5 16_556 20
C15 C8 C9 C8 -75(5) 16_556 20
C9 C8 C9 C8 0.0 20 20
C15 C8 C9 C8 -1.7(5) 11 20
C14 O3 C9 C15 73(7) 16_556 16_556
C13 O3 C9 C15 -5(2) 16_556 16_556
C16 O3 C9 C15 92(3) . 16_556
C14 O3 C9 C6 -94(8) 16_556 16_556
C13 O3 C9 C6 -172.8(11) 16_556 16_556
C15 O3 C9 C6 -168(2) 16_556 16_556
C16 O3 C9 C6 -76(2) . 16_556
C14 O3 C9 C8 -96(8) 16_556 .
C13 O3 C9 C8 -174.1(9) 16_556 .
C15 O3 C9 C8 -169(2) 16_556 .
C16 O3 C9 C8 -77(2) . .
C14 O3 C9 C10 89(8) 16_556 .
C13 O3 C9 C10 10.9(19) 16_556 .
C15 O3 C9 C10 16(2) 16_556 .
C16 O3 C9 C10 108.1(18) . .
C14 O3 C9 C9 -20(8) 16_556 20
C13 O3 C9 C9 -97.9(16) 16_556 20
C15 O3 C9 C9 -93(2) 16_556 20
C16 O3 C9 C9 -1(2) . 20
C14 O3 C9 C15 -17(8) 16_556 11
C13 O3 C9 C15 -95.0(16) 16_556 11
C15 O3 C9 C15 -90(2) 16_556 11
C16 O3 C9 C15 2(2) . 11
C13 O3 C9 C14 -78(8) 16_556 16_556
C15 O3 C9 C14 -73(7) 16_556 16_556
C16 O3 C9 C14 19(7) . 16_556
C14 O3 C9 C6 -72(8) 16_556 11
C13 O3 C9 C6 -149.9(12) 16_556 11
C15 O3 C9 C6 -145(2) 16_556 11
C16 O3 C9 C6 -53(2) . 11
C14 O3 C9 C8 -73(8) 16_556 20
C13 O3 C9 C8 -151.8(10) 16_556 20
C15 O3 C9 C8 -147(2) 16_556 20
C16 O3 C9 C8 -55(2) . 20
C15 C9 C10 C11 4.6(2) 16_556 .
C6 C9 C10 C11 179.4 16_556 .
C8 C9 C10 C11 180.0 . .
C9 C9 C10 C11 107.8 20 .
C15 C9 C10 C11 102.8(3) 11 .
O3 C9 C10 C11 -4.5(9) . .
C14 C9 C10 C11 0.8 16_556 .
C6 C9 C10 C11 155.99(13) 11 .
C8 C9 C10 C11 160.1 20 .
C6 C9 C10 C15 174.8(2) 16_556 16_556
C8 C9 C10 C15 175.4(2) . 16_556
C9 C9 C10 C15 103.2(2) 20 16_556
C15 C9 C10 C15 98.2 11 16_556
O3 C9 C10 C15 -9.1(9) . 16_556
C14 C9 C10 C15 -3.7(2) 16_556 16_556
C6 C9 C10 C15 151.42(10) 11 16_556
C8 C9 C10 C15 155.5(2) 20 16_556
C15 C9 C10 C15 -175.4(2) 16_556 .
C6 C9 C10 C15 -0.6 16_556 .
C8 C9 C10 C15 0.0 . .
C9 C9 C10 C15 -72.2 20 .
C15 C9 C10 C15 -77.2(3) 11 .
O3 C9 C10 C15 175.5(9) . .
C14 C9 C10 C15 -179.2 16_556 .
C6 C9 C10 C15 -24.00(13) 11 .
C8 C9 C10 C15 -19.9 20 .
C15 C9 C10 C9 -175.9(2) 16_556 16_556
C6 C9 C10 C9 -1.1 16_556 16_556
C8 C9 C10 C9 -0.5 . 16_556
C9 C9 C10 C9 -72.7 20 16_556
C15 C9 C10 C9 -77.7(3) 11 16_556
O3 C9 C10 C9 175.1(9) . 16_556
C14 C9 C10 C9 -179.6 16_556 16_556
C6 C9 C10 C9 -24.45(12) 11 16_556
C8 C9 C10 C9 -20.4 20 16_556
C15 C9 C10 C10 -103.2(2) 16_556 20
C6 C9 C10 C10 71.6 16_556 20
C8 C9 C10 C10 72.2 . 20
C9 C9 C10 C10 0.0 20 20
C15 C9 C10 C10 -5.0(3) 11 20
O3 C9 C10 C10 -112.3(9) . 20
C14 C9 C10 C10 -107.0 16_556 20
C6 C9 C10 C10 48.22(13) 11 20
C8 C9 C10 C10 52.3 20 20
C15 C10 C11 C12 -4.2 16_556 16_556
C15 C10 C11 C12 175.26(5) . 16_556
C9 C10 C11 C12 -4.73(5) . 16_556
C9 C10 C11 C12 175.75(5) 16_556 16_556
C10 C10 C11 C12 85.51(5) 20 16_556
C15 C10 C11 C12 -175.2 16_556 .
C15 C10 C11 C12 4.3 . .
C9 C10 C11 C12 -175.7 . .
C9 C10 C11 C12 4.7 16_556 .
C10 C10 C11 C12 -85.5 20 .
C15 C10 C11 C11 89(3) 16_556 7
C15 C10 C11 C11 -91(3) . 7
C9 C10 C11 C11 89(3) . 7
C9 C10 C11 C11 -91(3) 16_556 7
C10 C10 C11 C11 179(100) 20 7
C12 C11 C12 C11 18.83(11) 16_556 7
C10 C11 C12 C11 -168.87(11) . 7
C12 C11 C12 C13 -180.0 16_556 .
C10 C11 C12 C13 -7.7 . .
C11 C11 C12 C13 161.22(11) 7 .
C12 C11 C12 C13 124.9(8) 16_556 22
C10 C11 C12 C13 -62.8(8) . 22
C11 C11 C12 C13 106.1(8) 7 22
C11 C12 C13 C14 7.4 . .
C11 C12 C13 C14 101.8(12) 7 .
C13 C12 C13 C14 169.7 22 .
C11 C12 C13 C13 -162.4 . 22
C11 C12 C13 C13 -67.9(12) 7 22
C11 C12 C13 O3 1.1(10) . 16_556
C11 C12 C13 O3 95.5(16) 7 16_556
C13 C12 C13 O3 163.4(10) 22 16_556
C11 C12 C13 C16 64.7(10) . 16_556
C11 C12 C13 C16 159.2(17) 7 16_556
C13 C12 C13 C16 -132.9(10) 22 16_556
C13 C13 C14 O3 32(10) 22 16_556
C12 C13 C14 O3 -79(10) . 16_556
C16 C13 C14 O3 161(10) 16_556 16_556
C13 C13 C14 C16 -129.1(12) 22 16_556
O3 C13 C14 C16 -161(10) 16_556 16_556
C12 C13 C14 C16 120.0(12) . 16_556
C13 C13 C14 C15 107.1 22 .
O3 C13 C14 C15 75(10) 16_556 .
C12 C13 C14 C15 -3.9 . .
C16 C13 C14 C15 -123.9(12) 16_556 .
C13 C13 C14 C9 106.6 22 16_556
O3 C13 C14 C9 75(10) 16_556 16_556
C12 C13 C14 C9 -4.3 . 16_556
C16 C13 C14 C9 -124.3(12) 16_556 16_556
C8 C6 C15 C9 8(3) 16_556 16_556
C6 C6 C15 C9 101(3) 20 16_556
C8 C6 C15 C9 83(4) 11 16_556
C5 C6 C15 C9 -173(3) . 16_556
C7 C6 C15 C9 12(3) . 16_556
C9 C6 C15 C9 99(3) 11 16_556
C7 C6 C15 C9 12(3) 16_556 16_556
C15 C6 C15 C9 101(3) 20 16_556
C8 C6 C15 O3 170.1(11) 16_556 16_556
C6 C6 C15 O3 -96.6(10) 20 16_556
C8 C6 C15 O3 -114.7(17) 11 16_556
C9 C6 C15 O3 162(3) 16_556 16_556
C5 C6 C15 O3 -10.7(10) . 16_556
C7 C6 C15 O3 174.2(10) . 16_556
C9 C6 C15 O3 -98.8(12) 11 16_556
C7 C6 C15 O3 174.1(10) 16_556 16_556
C15 C6 C15 O3 -96.6(10) 20 16_556
C8 C6 C15 C10 -3.5(3) 16_556 .
C6 C6 C15 C10 89.7 20 .
C8 C6 C15 C10 71.7(14) 11 .
C9 C6 C15 C10 -11(3) 16_556 .
C5 C6 C15 C10 175.7 . .
C7 C6 C15 C10 0.5 . .
C9 C6 C15 C10 87.5(5) 11 .
C7 C6 C15 C10 0.5 16_556 .
C15 C6 C15 C10 89.7 20 .
C8 C6 C15 C14 176.5(3) 16_556 .
C6 C6 C15 C14 -90.3 20 .
C8 C6 C15 C14 -108.4(14) 11 .
C9 C6 C15 C14 169(3) 16_556 .
C5 C6 C15 C14 -4.4 . .
C7 C6 C15 C14 -179.5 . .
C9 C6 C15 C14 -92.5(5) 11 .
C7 C6 C15 C14 -179.6 16_556 .
C15 C6 C15 C14 -90.3 20 .
C8 C6 C15 C9 -91.1(8) 16_556 11
C6 C6 C15 C9 2.2(5) 20 11
C8 C6 C15 C9 -15.9(9) 11 11
C9 C6 C15 C9 -99(4) 16_556 11
C5 C6 C15 C9 88.1(5) . 11
C7 C6 C15 C9 -87.0(5) . 11
C7 C6 C15 C9 -87.1(5) 16_556 11
C15 C6 C15 C9 2.2(5) 20 11
C6 C6 C15 C8 93.2(3) 20 16_556
C8 C6 C15 C8 75.2(17) 11 16_556
C9 C6 C15 C8 -8(3) 16_556 16_556
C5 C6 C15 C8 179.2(3) . 16_556
C7 C6 C15 C8 4.0(3) . 16_556
C9 C6 C15 C8 91.1(8) 11 16_556
C7 C6 C15 C8 4.0(3) 16_556 16_556
C15 C6 C15 C8 93.2(3) 20 16_556
C8 C6 C15 C15 -93.2(3) 16_556 20
C6 C6 C15 C15 0.0 20 20
C8 C6 C15 C15 -18.0(14) 11 20
C9 C6 C15 C15 -101(3) 16_556 20
C5 C6 C15 C15 85.9 . 20
C7 C6 C15 C15 -89.2 . 20
C9 C6 C15 C15 -2.2(5) 11 20
C7 C6 C15 C15 -89.3 16_556 20
C8 C6 C15 C6 -93.2(3) 16_556 20
C8 C6 C15 C6 -18.0(14) 11 20
C9 C6 C15 C6 -101(3) 16_556 20
C5 C6 C15 C6 85.9 . 20
C7 C6 C15 C6 -89.2 . 20
C9 C6 C15 C6 -2.2(5) 11 20
C7 C6 C15 C6 -89.3 16_556 20
C15 C6 C15 C6 0.0 20 20
C8 C6 C15 C8 -75.2(17) 16_556 11
C6 C6 C15 C8 18.0(14) 20 11
C9 C6 C15 C8 -83(4) 16_556 11
C5 C6 C15 C8 104.0(14) . 11
C7 C6 C15 C8 -71.2(14) . 11
C9 C6 C15 C8 15.9(9) 11 11
C7 C6 C15 C8 -71.2(14) 16_556 11
C15 C6 C15 C8 18.0(14) 20 11
C11 C10 C15 C9 175.7(2) . 16_556
C15 C10 C15 C9 -4.9(2) 16_556 16_556
C9 C10 C15 C9 -4.3(2) . 16_556
C10 C10 C15 C9 -75.8(2) 20 16_556
C11 C10 C15 O3 6.2(10) . 16_556
C15 C10 C15 O3 -174.4(10) 16_556 16_556
C9 C10 C15 O3 -173.8(10) . 16_556
C9 C10 C15 O3 -169.5(10) 16_556 16_556
C10 C10 C15 O3 114.7(10) 20 16_556
C11 C10 C15 C6 180.0 . .
C15 C10 C15 C6 -0.5 16_556 .
C9 C10 C15 C6 0.0 . .
C9 C10 C15 C6 4.3(2) 16_556 .
C10 C10 C15 C6 -71.5 20 .
C11 C10 C15 C14 0.0 . .
C15 C10 C15 C14 179.5 16_556 .
C9 C10 C15 C14 180.0 . .
C9 C10 C15 C14 -175.7(2) 16_556 .
C10 C10 C15 C14 108.5 20 .
C11 C10 C15 C9 -113.6(2) . 11
C15 C10 C15 C9 65.9(2) 16_556 11
C9 C10 C15 C9 66.4(2) . 11
C9 C10 C15 C9 70.8(4) 16_556 11
C10 C10 C15 C9 -5.1(2) 20 11
C11 C10 C15 C8 179.6 . 16_556
C15 C10 C15 C8 -0.9 16_556 16_556
C9 C10 C15 C8 -0.4 . 16_556
C9 C10 C15 C8 3.9(2) 16_556 16_556
C10 C10 C15 C8 -71.9 20 16_556
C11 C10 C15 C15 -108.5 . 20
C15 C10 C15 C15 71.0 16_556 20
C9 C10 C15 C15 71.5 . 20
C9 C10 C15 C15 75.8(2) 16_556 20
C10 C10 C15 C15 0.0 20 20
C11 C10 C15 C6 -159.7 . 20
C15 C10 C15 C6 19.8 16_556 20
C9 C10 C15 C6 20.3 . 20
C9 C10 C15 C6 24.7(2) 16_556 20
C10 C10 C15 C6 -51.2 20 20
C11 C10 C15 C8 -162.84(6) . 11
C15 C10 C15 C8 16.61(6) 16_556 11
C9 C10 C15 C8 17.15(6) . 11
C9 C10 C15 C8 21.5(3) 16_556 11
C10 C10 C15 C8 -54.36(6) 20 11
O3 C14 C15 C9 -80(8) 16_556 16_556
C13 C14 C15 C9 -172.6(6) . 16_556
C16 C14 C15 C9 79.3(19) 16_556 16_556
C13 C14 C15 O3 -93(8) . 16_556
C16 C14 C15 O3 159(8) 16_556 16_556
C9 C14 C15 O3 80(8) 16_556 16_556
O3 C14 C15 C6 -87(8) 16_556 .
C13 C14 C15 C6 180.0 . .
C16 C14 C15 C6 72.0(18) 16_556 .
C9 C14 C15 C6 -7.4(6) 16_556 .
O3 C14 C15 C10 93(8) 16_556 .
C13 C14 C15 C10 0.0 . .
C16 C14 C15 C10 -108.0(18) 16_556 .
C9 C14 C15 C10 172.6(6) 16_556 .
O3 C14 C15 C9 -156(8) 16_556 11
C13 C14 C15 C9 110.8(3) . 11
C16 C14 C15 C9 2.7(17) 16_556 11
C9 C14 C15 C9 -76.6(9) 16_556 11
O3 C14 C15 C8 -86(8) 16_556 16_556
C13 C14 C15 C8 -179.5 . 16_556
C16 C14 C15 C8 72.4(18) 16_556 16_556
C9 C14 C15 C8 -6.9(6) 16_556 16_556
O3 C14 C15 C15 -159(8) 16_556 20
C13 C14 C15 C15 107.7 . 20
C16 C14 C15 C15 -0.4(18) 16_556 20
C9 C14 C15 C15 -79.7(6) 16_556 20
O3 C14 C15 C6 -108(8) 16_556 20
C13 C14 C15 C6 159.0 . 20
C16 C14 C15 C6 51.0(18) 16_556 20
C9 C14 C15 C6 -28.3(6) 16_556 20
O3 C14 C15 C8 -107(8) 16_556 11
C13 C14 C15 C8 160.40(10) . 11
C16 C14 C15 C8 52.4(17) 16_556 11
C9 C14 C15 C8 -27.0(7) 16_556 11
C14 O3 C16 C14 65(23) 16_556 11
C13 O3 C16 C14 123(2) 16_556 11
C15 O3 C16 C14 3(3) 16_556 11
C9 O3 C16 C14 -1(3) . 11
C13 O3 C16 C14 58(22) 16_556 16_556
C15 O3 C16 C14 -63(23) 16_556 16_556
C9 O3 C16 C14 -66(23) . 16_556
C14 O3 C16 O3 67(23) 16_556 20
C13 O3 C16 O3 125(2) 16_556 20
C15 O3 C16 O3 4(3) 16_556 20
C9 O3 C16 O3 1(3) . 20
C14 O3 C16 C13 23(23) 16_556 11
C13 O3 C16 C13 81(2) 16_556 11
C15 O3 C16 C13 -40(3) 16_556 11
C9 O3 C16 C13 -43(3) . 11
C14 O3 C16 C13 -58(22) 16_556 16_556
C15 O3 C16 C13 -120.5(18) 16_556 16_556
C9 O3 C16 C13 -124.0(17) . 16_556

loop_
_platon_squeeze_void_nr
_platon_squeeze_void_average_x
_platon_squeeze_void_average_y
_platon_squeeze_void_average_z
_platon_squeeze_void_volume
_platon_squeeze_void_count_electrons
1 0.000 0.000 0.000 24.9 29.4
2 0.000 0.000 0.500 24.9 28.4
3 -0.018 0.260 0.000 3618.2 983.9
